data_1573388
loop_
_publ_author_name
'Ni, Yu-Rong'
'Pillay, Michael Nivendran'
'Chiu, Tzu-Hao'
'Liang, Hao'
'Kahlal, Samia'
'Chen, Jie-Ying'
'Chen, Yuan-Jang'
'Saillard, Jean-Yves'
'Liu, Chen-Wei'

_publ_section_title
;
 Sulfide-mediated growth of NIR Luminescent Pd/Ag atomically precise
 nanoclusters
;
_journal_name_full Nanoscale
_journal_paper_doi 10.1039/D4NR04136D
_journal_year 2025
_chemical_formula_sum 'C74 H172 Ag16 Cl4 O24 P12 Pd S26'
_chemical_formula_weight 4625.43
_space_group_crystal_system monoclinic
_space_group_IT_number 14
_space_group_name_Hall '-P 2yn'
_space_group_name_H-M_alt 'P 1 21/n 1'
_atom_sites_solution_hydrogens geom
_audit_creation_method SHELXL-2018/3
_audit_update_record
;
2024-08-26 deposited with the CCDC.	2024-12-04 downloaded from the CCDC.
;
_cell_angle_alpha 90
_cell_angle_beta 96.3720(10)
_cell_angle_gamma 90
_cell_formula_units_Z 2
_cell_length_a 18.2605(7)
_cell_length_b 21.6169(8)
_cell_length_c 18.9717(7)
_cell_measurement_reflns_used 9986
_cell_measurement_temperature 100(2)
_cell_measurement_theta_max 28.27
_cell_measurement_theta_min 2.36
_cell_volume 7442.5(5)
_computing_cell_refinement 'Bruker SAINT'
_computing_data_collection 'Bruker APEX2'
_computing_data_reduction 'Bruker SAINT'
_computing_molecular_graphics 'Bruker SHELXTL'
_computing_publication_material 'Bruker SHELXTL'
_computing_structure_refinement 'SHELXL-2018/3 (Sheldrick, 2018)'
_computing_structure_solution 'SHELXT 2018/2 (Sheldrick, 2018)'
_diffrn_ambient_temperature 100(2)
_diffrn_measured_fraction_theta_full 0.999
_diffrn_measured_fraction_theta_max 0.995
_diffrn_measurement_device_type 'Bruker APEX-II CCD'
_diffrn_measurement_method '\f and \w scans'
_diffrn_radiation_type MoK\a
_diffrn_radiation_wavelength 0.71073
_diffrn_reflns_av_R_equivalents 0.0213
_diffrn_reflns_av_unetI/netI 0.0222
_diffrn_reflns_Laue_measured_fraction_full 0.999
_diffrn_reflns_Laue_measured_fraction_max 0.995
_diffrn_reflns_limit_h_max 24
_diffrn_reflns_limit_h_min -19
_diffrn_reflns_limit_k_max 28
_diffrn_reflns_limit_k_min -24
_diffrn_reflns_limit_l_max 25
_diffrn_reflns_limit_l_min -25
_diffrn_reflns_number 57603
_diffrn_reflns_point_group_measured_fraction_full 0.999
_diffrn_reflns_point_group_measured_fraction_max 0.995
_diffrn_reflns_theta_full 25.242
_diffrn_reflns_theta_max 28.317
_diffrn_reflns_theta_min 1.433
_exptl_absorpt_coefficient_mu 2.787
_exptl_absorpt_correction_T_max 0.7457
_exptl_absorpt_correction_T_min 0.6039
_exptl_absorpt_correction_type multi-scan
_exptl_absorpt_process_details SADABS
_exptl_crystal_colour red
_exptl_crystal_density_diffrn 2.064
_exptl_crystal_description plate
_exptl_crystal_F_000 4540
_exptl_crystal_size_max 0.300
_exptl_crystal_size_mid 0.250
_exptl_crystal_size_min 0.100
_refine_diff_density_max 2.571
_refine_diff_density_min -2.000
_refine_diff_density_rms 0.138
_refine_ls_extinction_method none
_refine_ls_goodness_of_fit_ref 1.047
_refine_ls_hydrogen_treatment constr
_refine_ls_matrix_type full
_refine_ls_number_parameters 794
_refine_ls_number_reflns 18453
_refine_ls_number_restraints 328
_refine_ls_restrained_S_all 1.044
_refine_ls_R_factor_all 0.0376
_refine_ls_R_factor_gt 0.0314
_refine_ls_shift/su_max 0.002
_refine_ls_shift/su_mean 0.000
_refine_ls_structure_factor_coef Fsqd
_refine_ls_weighting_details 'w=1/[\s^2^(Fo^2^)+(0.0302P)^2^+30.7193P] where P=(Fo^2^+2Fc^2^)/3'
_refine_ls_weighting_scheme calc
_refine_ls_wR_factor_gt 0.0762
_refine_ls_wR_factor_ref 0.0806
_reflns_Friedel_coverage 0.000
_reflns_number_gt 16312
_reflns_number_total 18453
_reflns_threshold_expression 'I > 2\s(I)'
_cod_data_source_file d4nr04136d2.cif
_cod_data_source_block 1a
_cod_original_sg_symbol_H-M 'P 21/n'
_cod_database_code 1573388
_shelx_shelxl_version_number 2018/3
_shelx_space_group_comment
; 
The symmetry employed for this shelxl refinement is uniquely defined 
by the following loop, which should always be used as a source of 
symmetry information in preference to the above space-group names. 
They are only intended as comments. 
;
_shelx_estimated_absorpt_t_min 0.489
_shelx_estimated_absorpt_t_max 0.768

loop_
_space_group_symop_operation_xyz
'x, y, z'
'-x+1/2, y+1/2, -z+1/2'
'-x, -y, -z'
'x-1/2, -y-1/2, z-1/2'

loop_
_atom_site_label
_atom_site_type_symbol
_atom_site_fract_x
_atom_site_fract_y
_atom_site_fract_z
_atom_site_U_iso_or_equiv
_atom_site_adp_type
_atom_site_occupancy
_atom_site_site_symmetry_order
_atom_site_calc_flag
_atom_site_refinement_flags_posn
_atom_site_refinement_flags_adp
_atom_site_refinement_flags_occupancy
_atom_site_disorder_assembly
_atom_site_disorder_group
Ag1 Ag 0.36848(2) 0.43773(2) 0.52615(2) 0.02312(6) Uani 1 1 d . . . . .
Ag2 Ag 0.39925(2) 0.56671(2) 0.57705(2) 0.02368(6) Uani 1 1 d . . . . .
Ag3 Ag 0.36729(2) 0.55098(2) 0.42635(2) 0.02107(6) Uani 1 1 d . . . . .
Ag4 Ag 0.50843(2) 0.54361(2) 0.35341(2) 0.02119(6) Uani 1 1 d . . . . .
Ag5 Ag 0.56995(2) 0.57432(2) 0.61486(2) 0.01834(5) Uani 1 1 d . . . . .
Ag6 Ag 0.50307(2) 0.70171(2) 0.58769(2) 0.03003(7) Uani 1 1 d . . . . .
Ag7 Ag 0.57378(2) 0.71928(2) 0.44091(2) 0.03037(7) Uani 1 1 d . . . . .
Ag8 Ag 0.42129(2) 0.67339(2) 0.36765(2) 0.03197(7) Uani 1 1 d . . . . .
Pd1 Pd 0.500000 0.500000 0.500000 0.01243(7) Uani 1 2 d S . P B .
Cl1 Cl -0.1017(2) 0.6788(2) 0.4384(2) 0.0848(9) Uani 0.5 1 d . . P A 1
Cl1B Cl -0.0580(2) 0.6480(2) 0.4607(2) 0.0848(9) Uani 0.5 1 d . . P A 2
Cl2 Cl -0.10799(10) 0.57133(9) 0.33997(10) 0.0746(5) Uani 1 1 d . . . . .
S1 S 0.27991(5) 0.50372(5) 0.58855(5) 0.0284(2) Uani 1 1 d . . . . .
S2 S 0.26503(6) 0.61969(5) 0.46741(6) 0.0334(2) Uani 1 1 d . . . . .
S3 S 0.50037(5) 0.56302(4) 0.72922(5) 0.02205(17) Uani 1 1 d . . . . .
S4 S 0.38807(6) 0.67241(5) 0.64157(5) 0.0280(2) Uani 1 1 d . . . . .
S5 S 0.63762(8) 0.68465(9) 0.64714(9) 0.0192(3) Uani 0.8 1 d D . P B 1
S6 S 0.69463(11) 0.66845(8) 0.48018(7) 0.0223(3) Uani 0.8 1 d D . P B 1
S5B S 0.6194(4) 0.6888(4) 0.6558(5) 0.0192(3) Uani 0.2 1 d D . P B 2
S6B S 0.6943(5) 0.6793(4) 0.4971(4) 0.0223(3) Uani 0.2 1 d D . P B 2
S7 S 0.51933(7) 0.79942(5) 0.51767(5) 0.0325(2) Uani 1 1 d . . . . .
S8 S 0.35271(6) 0.75048(5) 0.43417(6) 0.0341(2) Uani 1 1 d . . . . .
S9 S 0.52620(5) 0.73339(4) 0.31338(5) 0.02389(18) Uani 1 1 d . . . . .
S10 S 0.62022(5) 0.59552(4) 0.30552(5) 0.02207(17) Uani 1 1 d . . . . .
S11 S 0.39565(5) 0.59528(4) 0.26583(5) 0.02431(18) Uani 1 1 d . . . . .
S12 S 0.30290(5) 0.47506(4) 0.33483(5) 0.02335(18) Uani 1 1 d . . . . .
S13 S 0.50471(5) 0.39482(4) 0.51659(4) 0.01706(15) Uani 1 1 d . . . . .
P1 P 0.21482(5) 0.55519(5) 0.51802(5) 0.0255(2) Uani 1 1 d . . . . .
P2 P 0.42095(6) 0.62698(4) 0.73186(5) 0.02335(19) Uani 1 1 d . . . . .
P3 P 0.71046(7) 0.70361(6) 0.57864(6) 0.0200(2) Uani 0.8 1 d D . P B 1
P3B P 0.6920(3) 0.7200(3) 0.5916(3) 0.0200(2) Uani 0.2 1 d D . P B 2
P4 P 0.42121(7) 0.81914(5) 0.46142(5) 0.0301(2) Uani 1 1 d . . . . .
P5 P 0.58702(5) 0.67522(4) 0.26089(5) 0.01997(17) Uani 1 1 d . . . . .
P6 P 0.30509(5) 0.54248(4) 0.26317(5) 0.02117(18) Uani 1 1 d . . . . .
O1 O 0.15112(15) 0.58356(16) 0.55861(15) 0.0338(7) Uani 1 1 d . . . . .
O2 O 0.16847(15) 0.50811(16) 0.46764(15) 0.0341(7) Uani 1 1 d D . . . .
O3 O 0.34790(16) 0.59848(13) 0.75512(15) 0.0288(6) Uani 1 1 d . . . . .
O4 O 0.44444(17) 0.67347(13) 0.79498(15) 0.0312(6) Uani 1 1 d . . . . .
O5 O 0.7141(2) 0.77700(16) 0.57550(18) 0.0272(7) Uani 0.8 1 d D . P B 1
O6 O 0.78895(18) 0.68061(17) 0.60837(17) 0.0262(7) Uani 0.8 1 d D . P B 1
O5B O 0.6784(9) 0.7913(6) 0.5830(8) 0.0272(7) Uani 0.2 1 d D . P B 2
O6B O 0.7714(6) 0.7239(7) 0.6315(7) 0.0262(7) Uani 0.2 1 d D . P B 2
O7 O 0.3817(2) 0.86893(13) 0.50616(15) 0.0405(8) Uani 1 1 d . . . . .
O8 O 0.43474(19) 0.85838(13) 0.39390(15) 0.0344(7) Uani 1 1 d . . . . .
O9 O 0.65737(15) 0.71141(13) 0.24024(14) 0.0279(6) Uani 1 1 d . . . . .
O10 O 0.54073(15) 0.66755(13) 0.18602(14) 0.0268(6) Uani 1 1 d . . . . .
O11 O 0.23376(16) 0.58137(14) 0.27219(16) 0.0333(7) Uani 1 1 d . . . . .
O12 O 0.2845(2) 0.51731(15) 0.18586(16) 0.0435(8) Uani 1 1 d D . . . .
C1 C 0.1641(3) 0.6281(3) 0.6165(2) 0.0441(11) Uani 1 1 d . . . . .
H1 H 0.215626 0.623776 0.639990 0.053 Uiso 1 1 calc R U . . .
C2 C 0.1526(4) 0.6920(3) 0.5874(4) 0.075(2) Uani 1 1 d . . . . .
H2A H 0.189936 0.701005 0.555497 0.113 Uiso 1 1 calc R U . . .
H2B H 0.156875 0.721850 0.626472 0.113 Uiso 1 1 calc R U . . .
H2C H 0.103418 0.694987 0.561063 0.113 Uiso 1 1 calc R U . . .
C3 C 0.1100(3) 0.6121(4) 0.6682(3) 0.071(2) Uani 1 1 d . . . . .
H3A H 0.059832 0.613342 0.643855 0.107 Uiso 1 1 calc R U . . .
H3B H 0.114573 0.641993 0.707216 0.107 Uiso 1 1 calc R U . . .
H3C H 0.120587 0.570428 0.687048 0.107 Uiso 1 1 calc R U . . .
C4 C 0.1334(4) 0.5324(4) 0.3976(4) 0.0353(13) Uani 0.5 1 d D . P C 1
H4 H 0.172409 0.546576 0.368270 0.042 Uiso 0.5 1 calc R U P C 1
C5 C 0.0777(5) 0.5838(5) 0.4034(5) 0.0449(16) Uani 0.5 1 d D . P C 1
H5A H 0.058620 0.597938 0.355775 0.067 Uiso 0.5 1 calc R U P C 1
H5B H 0.101652 0.618468 0.430186 0.067 Uiso 0.5 1 calc R U P C 1
H5C H 0.036944 0.568340 0.427946 0.067 Uiso 0.5 1 calc R U P C 1
C6 C 0.0990(12) 0.4730(6) 0.3671(7) 0.047(3) Uani 0.5 1 d D . P C 1
H6A H 0.137308 0.441491 0.365525 0.070 Uiso 0.5 1 calc R U P C 1
H6B H 0.075277 0.480756 0.318986 0.070 Uiso 0.5 1 calc R U P C 1
H6C H 0.062079 0.458472 0.397020 0.070 Uiso 0.5 1 calc R U P C 1
C4B C 0.0961(4) 0.5157(5) 0.4274(4) 0.0353(13) Uani 0.5 1 d D . P C 2
H4B H 0.083936 0.560802 0.425320 0.042 Uiso 0.5 1 calc R U P C 2
C5B C 0.0379(5) 0.4831(5) 0.4616(5) 0.0449(16) Uani 0.5 1 d D . P C 2
H5B1 H 0.044602 0.438309 0.457540 0.067 Uiso 0.5 1 calc R U P C 2
H5B2 H -0.010624 0.494764 0.437968 0.067 Uiso 0.5 1 calc R U P C 2
H5B3 H 0.041220 0.494696 0.511742 0.067 Uiso 0.5 1 calc R U P C 2
C6B C 0.1006(12) 0.4930(7) 0.3522(6) 0.047(3) Uani 0.5 1 d D . P C 2
H6B1 H 0.137856 0.516972 0.330648 0.070 Uiso 0.5 1 calc R U P C 2
H6B2 H 0.052573 0.498282 0.324173 0.070 Uiso 0.5 1 calc R U P C 2
H6B3 H 0.114204 0.449143 0.353231 0.070 Uiso 0.5 1 calc R U P C 2
C7 C 0.3445(3) 0.5457(2) 0.8035(2) 0.0342(9) Uani 1 1 d . . . . .
H7 H 0.377413 0.511914 0.789400 0.041 Uiso 1 1 calc R U . . .
C8 C 0.3699(4) 0.5657(3) 0.8789(3) 0.0515(13) Uani 1 1 d . . . . .
H8A H 0.422713 0.574945 0.883306 0.077 Uiso 1 1 calc R U . . .
H8B H 0.360550 0.532411 0.911749 0.077 Uiso 1 1 calc R U . . .
H8C H 0.342658 0.602841 0.890279 0.077 Uiso 1 1 calc R U . . .
C9 C 0.2659(3) 0.5239(3) 0.7934(3) 0.0485(12) Uani 1 1 d . . . . .
H9A H 0.233507 0.557197 0.806362 0.073 Uiso 1 1 calc R U . . .
H9B H 0.260376 0.487815 0.823553 0.073 Uiso 1 1 calc R U . . .
H9C H 0.252556 0.512596 0.743583 0.073 Uiso 1 1 calc R U . . .
C10 C 0.5143(3) 0.7081(2) 0.8009(2) 0.0346(9) Uani 1 1 d . . . . .
H10 H 0.549015 0.688208 0.770472 0.042 Uiso 1 1 calc R U . . .
C11 C 0.4986(3) 0.7733(2) 0.7766(3) 0.0420(11) Uani 1 1 d . . . . .
H11A H 0.476334 0.773063 0.727145 0.063 Uiso 1 1 calc R U . . .
H11B H 0.544721 0.796898 0.780262 0.063 Uiso 1 1 calc R U . . .
H11C H 0.464540 0.792593 0.806466 0.063 Uiso 1 1 calc R U . . .
C12 C 0.5456(4) 0.7040(3) 0.8779(3) 0.0646(17) Uani 1 1 d . . . . .
H12A H 0.511269 0.723237 0.907543 0.097 Uiso 1 1 calc R U . . .
H12B H 0.593006 0.725534 0.884721 0.097 Uiso 1 1 calc R U . . .
H12C H 0.552649 0.660414 0.891355 0.097 Uiso 1 1 calc R U . . .
C13 C 0.7437(4) 0.8121(3) 0.5183(3) 0.0409(13) Uani 0.8 1 d D . P B 1
H13 H 0.726477 0.791905 0.472011 0.049 Uiso 0.8 1 calc R U P B 1
C14 C 0.7108(4) 0.8749(3) 0.5188(4) 0.0529(16) Uani 0.8 1 d D . P B 1
H14A H 0.656932 0.871484 0.514517 0.079 Uiso 0.8 1 calc R U P B 1
H14B H 0.725385 0.898886 0.478784 0.079 Uiso 0.8 1 calc R U P B 1
H14C H 0.728216 0.895824 0.563324 0.079 Uiso 0.8 1 calc R U P B 1
C15 C 0.8247(5) 0.8114(5) 0.5277(7) 0.106(4) Uani 0.8 1 d D . P B 1
H15A H 0.842537 0.834436 0.570706 0.159 Uiso 0.8 1 calc R U P B 1
H15B H 0.843367 0.830678 0.486553 0.159 Uiso 0.8 1 calc R U P B 1
H15C H 0.842095 0.768530 0.532239 0.159 Uiso 0.8 1 calc R U P B 1
C16 C 0.8364(4) 0.7053(4) 0.6673(3) 0.0440(16) Uani 0.8 1 d D . P B 1
H16 H 0.824934 0.750127 0.673127 0.053 Uiso 0.8 1 calc R U P B 1
C17 C 0.9139(5) 0.6989(6) 0.6488(6) 0.051(2) Uani 0.8 1 d D . P B 1
H17A H 0.927203 0.655034 0.648121 0.076 Uiso 0.8 1 calc R U P B 1
H17B H 0.947691 0.720570 0.684299 0.076 Uiso 0.8 1 calc R U P B 1
H17C H 0.917390 0.717037 0.601947 0.076 Uiso 0.8 1 calc R U P B 1
C18 C 0.8242(4) 0.6713(4) 0.7341(4) 0.0407(15) Uani 0.8 1 d D . P B 1
H18A H 0.772847 0.676252 0.743464 0.061 Uiso 0.8 1 calc R U P B 1
H18B H 0.856952 0.688082 0.773924 0.061 Uiso 0.8 1 calc R U P B 1
H18C H 0.834910 0.627218 0.728424 0.061 Uiso 0.8 1 calc R U P B 1
C13B C 0.7055(14) 0.8313(10) 0.5280(11) 0.0409(13) Uani 0.2 1 d D . P B 2
H13B H 0.687754 0.814600 0.479987 0.049 Uiso 0.2 1 calc R U P B 2
C14B C 0.6714(17) 0.8930(11) 0.5370(16) 0.0529(16) Uani 0.2 1 d D . P B 2
H14D H 0.617892 0.888349 0.535751 0.079 Uiso 0.2 1 calc R U P B 2
H14E H 0.682536 0.920490 0.498490 0.079 Uiso 0.2 1 calc R U P B 2
H14F H 0.691344 0.910808 0.582635 0.079 Uiso 0.2 1 calc R U P B 2
C15B C 0.7868(16) 0.832(2) 0.537(3) 0.106(4) Uani 0.2 1 d D . P B 2
H15D H 0.804549 0.858681 0.500586 0.159 Uiso 0.2 1 calc R U P B 2
H15E H 0.804353 0.848391 0.584100 0.159 Uiso 0.2 1 calc R U P B 2
H15F H 0.805458 0.790051 0.532300 0.159 Uiso 0.2 1 calc R U P B 2
C16B C 0.8285(14) 0.711(2) 0.6862(13) 0.0440(16) Uani 0.2 1 d D . P B 2
H16B H 0.830594 0.752102 0.710164 0.053 Uiso 0.2 1 calc R U P B 2
C17B C 0.903(2) 0.712(3) 0.662(3) 0.051(2) Uani 0.2 1 d D . P B 2
H17D H 0.936725 0.686219 0.693357 0.076 Uiso 0.2 1 calc R U P B 2
H17E H 0.921399 0.754245 0.661842 0.076 Uiso 0.2 1 calc R U P B 2
H17F H 0.900194 0.694948 0.613326 0.076 Uiso 0.2 1 calc R U P B 2
C18B C 0.8033(19) 0.674(2) 0.7447(19) 0.0407(15) Uani 0.2 1 d D . P B 2
H18D H 0.749541 0.676567 0.742895 0.061 Uiso 0.2 1 calc R U P B 2
H18E H 0.826049 0.689628 0.790286 0.061 Uiso 0.2 1 calc R U P B 2
H18F H 0.817544 0.630380 0.739457 0.061 Uiso 0.2 1 calc R U P B 2
C19 C 0.3579(3) 0.8531(2) 0.5751(2) 0.0431(11) Uani 1 1 d . . . . .
H19 H 0.372364 0.809442 0.587314 0.052 Uiso 1 1 calc R U . . .
C20 C 0.3979(4) 0.8962(3) 0.6292(3) 0.0594(16) Uani 1 1 d . . . . .
H20A H 0.451158 0.890382 0.629851 0.089 Uiso 1 1 calc R U . . .
H20B H 0.383190 0.887104 0.676204 0.089 Uiso 1 1 calc R U . . .
H20C H 0.385131 0.939135 0.616435 0.089 Uiso 1 1 calc R U . . .
C21 C 0.2749(4) 0.8586(3) 0.5683(3) 0.0615(15) Uani 1 1 d . . . . .
H21A H 0.260386 0.900152 0.551468 0.092 Uiso 1 1 calc R U . . .
H21B H 0.257464 0.851399 0.614574 0.092 Uiso 1 1 calc R U . . .
H21C H 0.253159 0.827791 0.534271 0.092 Uiso 1 1 calc R U . . .
C22 C 0.4844(4) 0.9118(2) 0.3972(3) 0.0543(14) Uani 1 1 d . U . . .
H22 H 0.516676 0.913672 0.443353 0.065 Uiso 1 1 calc R U . . .
C23 C 0.5265(6) 0.9093(3) 0.3384(5) 0.107(3) Uani 1 1 d . U . . .
H23A H 0.555573 0.871109 0.340812 0.161 Uiso 1 1 calc R U . . .
H23B H 0.559544 0.945055 0.339803 0.161 Uiso 1 1 calc R U . . .
H23C H 0.493171 0.909934 0.294203 0.161 Uiso 1 1 calc R U . . .
C24 C 0.4311(6) 0.9699(3) 0.3868(6) 0.112(3) Uani 1 1 d . U . . .
H24A H 0.459832 1.007999 0.395311 0.168 Uiso 1 1 calc R U . . .
H24B H 0.394106 0.967482 0.420408 0.168 Uiso 1 1 calc R U . . .
H24C H 0.406336 0.970162 0.338232 0.168 Uiso 1 1 calc R U . . .
C25 C 0.7197(2) 0.7245(2) 0.2935(2) 0.0331(9) Uani 1 1 d . . . . .
H25 H 0.713047 0.701973 0.338434 0.040 Uiso 1 1 calc R U . . .
C26 C 0.7873(3) 0.7006(3) 0.2638(3) 0.0610(16) Uani 1 1 d . . . . .
H26A H 0.784459 0.655458 0.259677 0.092 Uiso 1 1 calc R U . . .
H26B H 0.831260 0.712084 0.295470 0.092 Uiso 1 1 calc R U . . .
H26C H 0.790182 0.718723 0.216824 0.092 Uiso 1 1 calc R U . . .
C27 C 0.7236(3) 0.7927(3) 0.3076(3) 0.0535(14) Uani 1 1 d . . . . .
H27A H 0.729191 0.814755 0.263322 0.080 Uiso 1 1 calc R U . . .
H27B H 0.765834 0.801752 0.342518 0.080 Uiso 1 1 calc R U . . .
H27C H 0.678139 0.806321 0.325973 0.080 Uiso 1 1 calc R U . . .
C28 C 0.5589(3) 0.6221(2) 0.1333(2) 0.0363(10) Uani 1 1 d . . . . .
H28 H 0.608027 0.604039 0.150463 0.044 Uiso 1 1 calc R U . . .
C29 C 0.5676(5) 0.6585(3) 0.0657(3) 0.073(2) Uani 1 1 d . . . . .
H29A H 0.588502 0.631569 0.031562 0.110 Uiso 1 1 calc R U . . .
H29B H 0.600663 0.693719 0.077193 0.110 Uiso 1 1 calc R U . . .
H29C H 0.519362 0.673672 0.045151 0.110 Uiso 1 1 calc R U . . .
C30 C 0.5070(4) 0.5715(3) 0.1217(3) 0.0587(15) Uani 1 1 d . . . . .
H30A H 0.504010 0.549507 0.166450 0.088 Uiso 1 1 calc R U . . .
H30B H 0.523619 0.542876 0.086651 0.088 Uiso 1 1 calc R U . . .
H30C H 0.458305 0.587765 0.104089 0.088 Uiso 1 1 calc R U . . .
C31 C 0.2110(2) 0.6365(2) 0.2308(2) 0.0324(9) Uani 1 1 d . . . . .
H31 H 0.246845 0.645330 0.195906 0.039 Uiso 1 1 calc R U . . .
C32 C 0.2106(3) 0.6888(2) 0.2827(3) 0.0392(10) Uani 1 1 d . . . . .
H32A H 0.179179 0.677940 0.319446 0.059 Uiso 1 1 calc R U . . .
H32B H 0.191501 0.726138 0.257829 0.059 Uiso 1 1 calc R U . . .
H32C H 0.260959 0.696374 0.304631 0.059 Uiso 1 1 calc R U . . .
C33 C 0.1359(3) 0.6219(2) 0.1922(3) 0.0461(12) Uani 1 1 d . . . . .
H33A H 0.140456 0.588123 0.158596 0.069 Uiso 1 1 calc R U . . .
H33B H 0.116322 0.658732 0.166496 0.069 Uiso 1 1 calc R U . . .
H33C H 0.102447 0.609536 0.226635 0.069 Uiso 1 1 calc R U . . .
C34 C 0.3250(7) 0.4711(4) 0.1524(7) 0.0410(14) Uani 0.65 1 d D . P D 1
H34 H 0.377018 0.472804 0.175347 0.049 Uiso 0.65 1 calc R U P D 1
C35 C 0.3264(6) 0.4896(5) 0.0746(4) 0.0538(18) Uani 0.65 1 d D . P D 1
H35A H 0.276447 0.487360 0.049916 0.081 Uiso 0.65 1 calc R U P D 1
H35B H 0.358715 0.461355 0.052025 0.081 Uiso 0.65 1 calc R U P D 1
H35C H 0.345052 0.531999 0.072139 0.081 Uiso 0.65 1 calc R U P D 1
C36 C 0.2990(6) 0.4075(4) 0.1599(5) 0.060(2) Uani 0.65 1 d D . P D 1
H36A H 0.308574 0.394728 0.209662 0.090 Uiso 0.65 1 calc R U P D 1
H36B H 0.325170 0.379806 0.130352 0.090 Uiso 0.65 1 calc R U P D 1
H36C H 0.246007 0.405485 0.144812 0.090 Uiso 0.65 1 calc R U P D 1
C34B C 0.3150(12) 0.4633(7) 0.1561(13) 0.0410(14) Uani 0.35 1 d D . P D 2
H34B H 0.340871 0.436437 0.193923 0.049 Uiso 0.35 1 calc R U P D 2
C35B C 0.3695(10) 0.4913(8) 0.1087(8) 0.0538(18) Uani 0.35 1 d D . P D 2
H35D H 0.345028 0.524101 0.079272 0.081 Uiso 0.35 1 calc R U P D 2
H35E H 0.386486 0.458946 0.078107 0.081 Uiso 0.35 1 calc R U P D 2
H35F H 0.411873 0.508575 0.138508 0.081 Uiso 0.35 1 calc R U P D 2
C36B C 0.2501(11) 0.4331(8) 0.1215(9) 0.060(2) Uani 0.35 1 d D . P D 2
H36D H 0.209880 0.436487 0.151506 0.090 Uiso 0.35 1 calc R U P D 2
H36E H 0.260923 0.389409 0.113899 0.090 Uiso 0.35 1 calc R U P D 2
H36F H 0.235439 0.453100 0.075754 0.090 Uiso 0.35 1 calc R U P D 2
C37 C -0.1400(6) 0.6058(4) 0.4159(5) 0.106(3) Uani 1 1 d . U . . .
H37A H -0.194266 0.610113 0.407383 0.127 Uiso 1 1 calc R U . A 1
H37B H -0.128815 0.577657 0.456855 0.127 Uiso 1 1 calc R U . A 1

loop_
_atom_site_aniso_label
_atom_site_aniso_U_11
_atom_site_aniso_U_22
_atom_site_aniso_U_33
_atom_site_aniso_U_23
_atom_site_aniso_U_13
_atom_site_aniso_U_12
Ag1 0.01496(12) 0.02887(14) 0.02609(13) 0.00267(11) 0.00473(10) -0.00425(10)
Ag2 0.02016(13) 0.02943(14) 0.02244(13) -0.00679(11) 0.00682(10) 0.00305(10)
Ag3 0.01492(12) 0.02935(14) 0.01869(12) 0.00321(10) 0.00074(9) 0.00326(10)
Ag4 0.01961(12) 0.02668(14) 0.01798(12) 0.00549(10) 0.00518(9) -0.00174(10)
Ag5 0.01992(12) 0.01845(12) 0.01623(11) -0.00027(9) 0.00015(9) -0.00074(9)
Ag6 0.03937(17) 0.02465(14) 0.02546(14) 0.00536(11) 0.00089(12) 0.00198(12)
Ag7 0.03356(16) 0.03370(16) 0.02204(13) 0.00033(11) -0.00499(11) -0.00402(12)
Ag8 0.02965(15) 0.02188(14) 0.04344(18) 0.00002(12) -0.00008(13) -0.00100(11)
Pd1 0.01100(14) 0.01317(15) 0.01336(15) 0.00028(12) 0.00250(11) 0.00055(11)
Cl1 0.084(2) 0.100(3) 0.0739(19) 0.0086(15) 0.0245(16) -0.0338(17)
Cl1B 0.084(2) 0.100(3) 0.0739(19) 0.0086(15) 0.0245(16) -0.0338(17)
Cl2 0.0686(10) 0.0820(12) 0.0718(11) 0.0252(9) 0.0009(8) -0.0021(9)
S1 0.0187(4) 0.0421(6) 0.0253(4) 0.0119(4) 0.0060(3) 0.0068(4)
S2 0.0292(5) 0.0337(5) 0.0395(6) 0.0126(4) 0.0137(4) 0.0127(4)
S3 0.0270(4) 0.0220(4) 0.0183(4) 0.0000(3) 0.0073(3) 0.0061(3)
S4 0.0350(5) 0.0255(5) 0.0237(4) 0.0003(4) 0.0049(4) 0.0117(4)
S5 0.0209(9) 0.0222(5) 0.0147(6) -0.0003(4) 0.0017(5) -0.0041(6)
S6 0.0255(5) 0.0295(9) 0.0116(8) -0.0019(5) 0.0006(6) -0.0104(5)
S5B 0.0209(9) 0.0222(5) 0.0147(6) -0.0003(4) 0.0017(5) -0.0041(6)
S6B 0.0255(5) 0.0295(9) 0.0116(8) -0.0019(5) 0.0006(6) -0.0104(5)
S7 0.0530(6) 0.0193(4) 0.0223(4) 0.0009(3) -0.0084(4) -0.0035(4)
S8 0.0416(6) 0.0254(5) 0.0340(5) -0.0027(4) -0.0020(4) 0.0030(4)
S9 0.0300(5) 0.0191(4) 0.0217(4) 0.0045(3) -0.0009(3) 0.0006(3)
S10 0.0190(4) 0.0240(4) 0.0240(4) 0.0087(3) 0.0062(3) 0.0021(3)
S11 0.0207(4) 0.0225(4) 0.0294(5) 0.0049(4) 0.0019(3) -0.0008(3)
S12 0.0174(4) 0.0267(4) 0.0251(4) 0.0073(3) -0.0010(3) -0.0018(3)
S13 0.0184(4) 0.0142(4) 0.0184(4) 0.0011(3) 0.0012(3) -0.0002(3)
P1 0.0143(4) 0.0404(6) 0.0227(4) 0.0070(4) 0.0057(3) 0.0079(4)
P2 0.0300(5) 0.0222(4) 0.0190(4) -0.0027(3) 0.0079(4) 0.0068(4)
P3 0.0221(7) 0.0234(7) 0.0141(6) -0.0017(4) 0.0005(4) -0.0066(5)
P3B 0.0221(7) 0.0234(7) 0.0141(6) -0.0017(4) 0.0005(4) -0.0066(5)
P4 0.0533(7) 0.0165(4) 0.0193(4) 0.0007(3) -0.0022(4) 0.0043(4)
P5 0.0198(4) 0.0218(4) 0.0177(4) 0.0064(3) -0.0006(3) -0.0037(3)
P6 0.0228(4) 0.0234(4) 0.0166(4) 0.0014(3) -0.0008(3) -0.0009(3)
O1 0.0178(13) 0.058(2) 0.0265(14) -0.0001(13) 0.0056(11) 0.0136(13)
O2 0.0205(13) 0.056(2) 0.0257(14) 0.0037(13) 0.0030(11) 0.0040(13)
O3 0.0331(15) 0.0283(14) 0.0279(14) -0.0001(11) 0.0156(12) 0.0080(11)
O4 0.0449(17) 0.0261(14) 0.0238(13) -0.0074(11) 0.0095(12) 0.0050(12)
O5 0.036(2) 0.0229(17) 0.0232(15) -0.0003(13) 0.0060(15) -0.0093(15)
O6 0.0221(15) 0.0353(18) 0.0199(15) -0.0040(13) -0.0037(12) -0.0082(13)
O5B 0.036(2) 0.0229(17) 0.0232(15) -0.0003(13) 0.0060(15) -0.0093(15)
O6B 0.0221(15) 0.0353(18) 0.0199(15) -0.0040(13) -0.0037(12) -0.0082(13)
O7 0.079(2) 0.0210(14) 0.0221(14) 0.0027(11) 0.0067(15) 0.0122(15)
O8 0.060(2) 0.0209(13) 0.0209(13) 0.0030(11) 0.0000(13) 0.0030(13)
O9 0.0261(13) 0.0356(15) 0.0218(13) 0.0095(11) 0.0010(10) -0.0123(11)
O10 0.0245(13) 0.0359(15) 0.0188(12) 0.0021(11) -0.0034(10) 0.0025(11)
O11 0.0247(14) 0.0365(16) 0.0380(16) 0.0162(13) 0.0012(12) 0.0033(12)
O12 0.071(2) 0.0335(16) 0.0240(15) -0.0031(12) -0.0018(15) -0.0029(16)
C1 0.027(2) 0.077(3) 0.029(2) -0.012(2) 0.0061(17) 0.013(2)
C2 0.102(6) 0.071(4) 0.054(4) -0.017(3) 0.014(4) 0.030(4)
C3 0.038(3) 0.135(6) 0.045(3) -0.018(3) 0.021(2) 0.006(3)
C4 0.024(3) 0.054(4) 0.027(3) 0.007(2) 0.0022(19) -0.001(2)
C5 0.029(3) 0.068(4) 0.038(3) 0.011(3) 0.003(3) 0.003(3)
C6 0.035(3) 0.070(8) 0.034(5) -0.001(5) 0.002(4) -0.012(6)
C4B 0.024(3) 0.054(4) 0.027(3) 0.007(2) 0.0022(19) -0.001(2)
C5B 0.029(3) 0.068(4) 0.038(3) 0.011(3) 0.003(3) 0.003(3)
C6B 0.035(3) 0.070(8) 0.034(5) -0.001(5) 0.002(4) -0.012(6)
C7 0.039(2) 0.035(2) 0.032(2) 0.0055(17) 0.0199(18) 0.0090(17)
C8 0.075(4) 0.055(3) 0.028(2) 0.008(2) 0.021(2) 0.012(3)
C9 0.040(3) 0.053(3) 0.057(3) 0.012(2) 0.027(2) 0.002(2)
C10 0.039(2) 0.036(2) 0.029(2) -0.0096(17) 0.0014(17) 0.0053(17)
C11 0.042(3) 0.032(2) 0.052(3) -0.006(2) 0.004(2) -0.0018(19)
C12 0.086(5) 0.060(4) 0.042(3) -0.010(3) -0.020(3) -0.001(3)
C13 0.063(4) 0.034(3) 0.028(2) 0.004(2) 0.017(3) -0.019(3)
C14 0.063(5) 0.043(3) 0.053(4) 0.019(3) 0.010(3) -0.012(3)
C15 0.062(5) 0.098(7) 0.166(10) 0.085(8) 0.049(6) 0.002(5)
C16 0.042(3) 0.067(4) 0.022(3) -0.009(3) -0.004(2) 0.002(3)
C17 0.036(3) 0.069(6) 0.046(5) -0.003(4) -0.001(3) -0.005(4)
C18 0.032(4) 0.067(4) 0.022(3) -0.002(3) -0.001(2) 0.016(3)
C13B 0.063(4) 0.034(3) 0.028(2) 0.004(2) 0.017(3) -0.019(3)
C14B 0.063(5) 0.043(3) 0.053(4) 0.019(3) 0.010(3) -0.012(3)
C15B 0.062(5) 0.098(7) 0.166(10) 0.085(8) 0.049(6) 0.002(5)
C16B 0.042(3) 0.067(4) 0.022(3) -0.009(3) -0.004(2) 0.002(3)
C17B 0.036(3) 0.069(6) 0.046(5) -0.003(4) -0.001(3) -0.005(4)
C18B 0.032(4) 0.067(4) 0.022(3) -0.002(3) -0.001(2) 0.016(3)
C19 0.076(3) 0.030(2) 0.0235(19) 0.0035(16) 0.009(2) 0.008(2)
C20 0.099(5) 0.052(3) 0.029(2) -0.009(2) 0.013(3) -0.005(3)
C21 0.079(4) 0.067(4) 0.039(3) 0.003(3) 0.013(3) 0.008(3)
C22 0.089(4) 0.039(3) 0.033(2) 0.010(2) 0.003(2) -0.017(2)
C23 0.174(8) 0.041(3) 0.123(6) -0.024(4) 0.096(6) -0.038(4)
C24 0.155(8) 0.041(4) 0.146(8) 0.016(4) 0.047(7) 0.013(4)
C25 0.0256(19) 0.049(2) 0.0241(18) 0.0037(17) 0.0017(15) -0.0154(17)
C26 0.026(2) 0.089(5) 0.068(4) -0.012(3) 0.005(2) -0.006(3)
C27 0.052(3) 0.049(3) 0.058(3) 0.002(2) 0.003(3) -0.028(2)
C28 0.055(3) 0.028(2) 0.0226(18) -0.0012(15) -0.0119(18) -0.0009(18)
C29 0.112(6) 0.068(4) 0.044(3) 0.005(3) 0.024(3) -0.014(4)
C30 0.066(4) 0.052(3) 0.060(4) -0.005(3) 0.014(3) -0.008(3)
C31 0.032(2) 0.032(2) 0.032(2) 0.0108(16) -0.0025(16) 0.0025(16)
C32 0.036(2) 0.042(2) 0.038(2) 0.0060(19) -0.0075(19) 0.0009(19)
C33 0.037(2) 0.040(3) 0.056(3) 0.001(2) -0.016(2) 0.005(2)
C34 0.055(4) 0.040(3) 0.026(2) -0.002(2) -0.004(2) 0.013(3)
C35 0.066(5) 0.061(4) 0.035(4) -0.004(3) 0.005(3) 0.002(4)
C36 0.081(6) 0.045(4) 0.052(4) 0.000(3) -0.004(4) -0.010(4)
C34B 0.055(4) 0.040(3) 0.026(2) -0.002(2) -0.004(2) 0.013(3)
C35B 0.066(5) 0.061(4) 0.035(4) -0.004(3) 0.005(3) 0.002(4)
C36B 0.081(6) 0.045(4) 0.052(4) 0.000(3) -0.004(4) -0.010(4)
C37 0.127(6) 0.110(6) 0.090(5) 0.001(4) 0.049(5) -0.057(5)

loop_
_atom_type_symbol
_atom_type_description
_atom_type_scat_dispersion_real
_atom_type_scat_dispersion_imag
_atom_type_scat_source
C C 0.0033 0.0016 'International Tables Vol C Tables 4.2.6.8 and 6.1.1.4'
H H 0.0000 0.0000 'International Tables Vol C Tables 4.2.6.8 and 6.1.1.4'
Ag Ag -0.8971 1.1015 'International Tables Vol C Tables 4.2.6.8 and 6.1.1.4'
O O 0.0106 0.0060 'International Tables Vol C Tables 4.2.6.8 and 6.1.1.4'
P P 0.1023 0.0942 'International Tables Vol C Tables 4.2.6.8 and 6.1.1.4'
Pd Pd -0.9988 1.0072 'International Tables Vol C Tables 4.2.6.8 and 6.1.1.4'
S S 0.1246 0.1234 'International Tables Vol C Tables 4.2.6.8 and 6.1.1.4'
Cl Cl 0.1484 0.1585 'International Tables Vol C Tables 4.2.6.8 and 6.1.1.4'

loop_
_geom_angle_atom_site_label_1
_geom_angle_atom_site_label_2
_geom_angle_atom_site_label_3
_geom_angle
_geom_angle_site_symmetry_1
_geom_angle_site_symmetry_3
_geom_angle_publ_flag
S1 Ag1 S6 102.59(5) . 3_666 ?
S1 Ag1 S13 150.24(3) . . ?
S6 Ag1 S13 95.89(5) 3_666 . ?
S1 Ag1 S6B 108.07(19) . 3_666 ?
S6 Ag1 S6B 7.00(16) 3_666 3_666 ?
S13 Ag1 S6B 92.5(2) . 3_666 ?
S1 Ag1 Pd1 114.10(3) . . ?
S6 Ag1 Pd1 143.03(4) 3_666 . ?
S13 Ag1 Pd1 48.998(18) . . ?
S6B Ag1 Pd1 137.83(19) 3_666 . ?
S1 Ag1 Ag2 55.40(3) . . ?
S6 Ag1 Ag2 156.76(4) 3_666 . ?
S13 Ag1 Ag2 101.68(2) . . ?
S6B Ag1 Ag2 163.15(17) 3_666 . ?
Pd1 Ag1 Ag2 58.793(7) . . ?
S1 Ag1 Ag5 141.00(2) . 3_666 ?
S6 Ag1 Ag5 95.20(3) 3_666 3_666 ?
S13 Ag1 Ag5 58.102(19) . 3_666 ?
Pd1 Ag1 Ag5 58.855(7) . 3_666 ?
Ag2 Ag1 Ag5 106.949(11) . 3_666 ?
S1 Ag1 Ag4 91.77(2) . 3_666 ?
S6 Ag1 Ag4 116.33(4) 3_666 3_666 ?
S13 Ag1 Ag4 58.927(19) . 3_666 ?
Pd1 Ag1 Ag4 60.105(7) . 3_666 ?
Ag2 Ag1 Ag4 62.427(9) . 3_666 ?
Ag5 Ag1 Ag4 111.015(11) 3_666 3_666 ?
S1 Ag1 Ag3 83.07(2) . . ?
S6 Ag1 Ag3 134.98(4) 3_666 . ?
S13 Ag1 Ag3 100.139(19) . . ?
S6B Ag1 Ag3 130.21(18) 3_666 . ?
Pd1 Ag1 Ag3 57.822(7) . . ?
Ag2 Ag1 Ag3 56.413(9) . . ?
Ag5 Ag1 Ag3 60.338(9) 3_666 . ?
Ag4 Ag1 Ag3 107.970(11) 3_666 . ?
S1 Ag2 S4 108.01(3) . . ?
S1 Ag2 S13 144.15(3) . 3_666 ?
S4 Ag2 S13 97.26(3) . 3_666 ?
S1 Ag2 Pd1 111.79(3) . . ?
S4 Ag2 Pd1 140.20(3) . . ?
S13 Ag2 Pd1 48.151(17) 3_666 . ?
S1 Ag2 Ag3 86.67(2) . . ?
S4 Ag2 Ag3 123.51(2) . . ?
S13 Ag2 Ag3 57.902(19) 3_666 . ?
Pd1 Ag2 Ag3 60.240(7) . . ?
S1 Ag2 Ag1 53.71(2) . . ?
S4 Ag2 Ag1 161.42(3) . . ?
S13 Ag2 Ag1 100.580(19) 3_666 . ?
Pd1 Ag2 Ag1 58.177(7) . . ?
Ag3 Ag2 Ag1 63.728(10) . . ?
S1 Ag2 Ag5 146.38(2) . . ?
S4 Ag2 Ag5 88.52(3) . . ?
S13 Ag2 Ag5 56.135(18) 3_666 . ?
Pd1 Ag2 Ag5 57.488(7) . . ?
Ag3 Ag2 Ag5 108.778(11) . . ?
Ag1 Ag2 Ag5 105.711(11) . . ?
S1 Ag2 Ag4 89.02(2) . 3_666 ?
S4 Ag2 Ag4 122.43(2) . 3_666 ?
S13 Ag2 Ag4 98.631(19) 3_666 3_666 ?
Pd1 Ag2 Ag4 58.959(7) . 3_666 ?
Ag3 Ag2 Ag4 111.715(11) . 3_666 ?
Ag1 Ag2 Ag4 59.810(9) . 3_666 ?
Ag5 Ag2 Ag4 57.714(8) . 3_666 ?
S2 Ag3 S12 106.23(4) . . ?
S2 Ag3 S13 104.51(3) . 3_666 ?
S12 Ag3 S13 147.95(3) . 3_666 ?
S2 Ag3 Ag2 72.83(3) . . ?
S12 Ag3 Ag2 140.61(2) . . ?
S13 Ag3 Ag2 58.943(19) 3_666 . ?
S2 Ag3 Pd1 132.38(3) . . ?
S12 Ag3 Pd1 112.32(2) . . ?
S13 Ag3 Pd1 48.239(18) 3_666 . ?
Ag2 Ag3 Pd1 59.694(7) . . ?
S2 Ag3 Ag4 147.39(3) . . ?
S12 Ag3 Ag4 90.36(2) . . ?
S13 Ag3 Ag4 58.313(19) 3_666 . ?
Ag2 Ag3 Ag4 111.564(11) . . ?
Pd1 Ag3 Ag4 59.598(7) . . ?
S2 Ag3 Ag8 83.43(3) . . ?
S12 Ag3 Ag8 116.41(2) . . ?
S13 Ag3 Ag8 58.622(19) 3_666 . ?
Ag2 Ag3 Ag8 102.745(12) . . ?
Pd1 Ag3 Ag8 102.630(10) . . ?
Ag4 Ag3 Ag8 63.980(10) . . ?
S2 Ag3 Ag5 152.69(3) . 3_666 ?
S12 Ag3 Ag5 54.74(2) . 3_666 ?
S13 Ag3 Ag5 98.744(19) 3_666 3_666 ?
Ag2 Ag3 Ag5 108.464(11) . 3_666 ?
Pd1 Ag3 Ag5 57.920(7) . 3_666 ?
Ag4 Ag3 Ag5 58.882(8) . 3_666 ?
Ag8 Ag3 Ag5 121.479(12) . 3_666 ?
S2 Ag3 Ag1 103.16(2) . . ?
S12 Ag3 Ag1 83.11(2) . . ?
S13 Ag3 Ag1 98.592(19) 3_666 . ?
Ag2 Ag3 Ag1 59.859(10) . . ?
Pd1 Ag3 Ag1 56.743(7) . . ?
Ag4 Ag3 Ag1 106.635(11) . . ?
Ag8 Ag3 Ag1 157.189(12) . . ?
Ag5 Ag3 Ag1 58.740(9) 3_666 . ?
S10 Ag4 S11 100.37(3) . . ?
S10 Ag4 S3 99.22(3) . 3_666 ?
S11 Ag4 S3 90.20(3) . 3_666 ?
S10 Ag4 S13 104.40(3) . 3_666 ?
S11 Ag4 S13 101.88(3) . 3_666 ?
S3 Ag4 S13 150.89(3) 3_666 3_666 ?
S10 Ag4 Pd1 126.54(2) . . ?
S11 Ag4 Pd1 125.95(2) . . ?
S3 Ag4 Pd1 105.08(2) 3_666 . ?
S13 Ag4 Pd1 46.637(17) 3_666 . ?
S10 Ag4 Ag5 148.08(2) . 3_666 ?
S11 Ag4 Ag5 97.14(2) . 3_666 ?
S3 Ag4 Ag5 54.08(2) 3_666 3_666 ?
S13 Ag4 Ag5 97.773(19) 3_666 3_666 ?
Pd1 Ag4 Ag5 57.825(7) . 3_666 ?
S10 Ag4 Ag1 70.14(2) . 3_666 ?
S11 Ag4 Ag1 147.51(2) . 3_666 ?
S3 Ag4 Ag1 121.57(2) 3_666 3_666 ?
S13 Ag4 Ag1 54.033(18) 3_666 3_666 ?
Pd1 Ag4 Ag1 56.515(7) . 3_666 ?
Ag5 Ag4 Ag1 106.793(11) 3_666 3_666 ?
S10 Ag4 Ag3 151.01(2) . . ?
S11 Ag4 Ag3 68.82(2) . . ?
S3 Ag4 Ag3 107.40(2) 3_666 . ?
S13 Ag4 Ag3 54.958(18) 3_666 . ?
Pd1 Ag4 Ag3 57.126(7) . . ?
Ag5 Ag4 Ag3 60.792(9) 3_666 . ?
Ag1 Ag4 Ag3 104.003(11) 3_666 . ?
S10 Ag4 Ag2 93.99(2) . 3_666 ?
S11 Ag4 Ag2 154.37(2) . 3_666 ?
S3 Ag4 Ag2 66.46(2) 3_666 3_666 ?
S13 Ag4 Ag2 94.860(19) 3_666 3_666 ?
Pd1 Ag4 Ag2 56.073(7) . 3_666 ?
Ag5 Ag4 Ag2 61.109(9) 3_666 3_666 ?
Ag1 Ag4 Ag2 57.762(9) 3_666 3_666 ?
Ag3 Ag4 Ag2 106.892(10) . 3_666 ?
S10 Ag4 Ag8 93.88(2) . . ?
S11 Ag4 Ag8 49.91(2) . . ?
S3 Ag4 Ag8 139.77(2) 3_666 . ?
S13 Ag4 Ag8 55.486(18) 3_666 . ?
Pd1 Ag4 Ag8 96.889(10) . . ?
Ag5 Ag4 Ag8 117.722(11) 3_666 . ?
Ag1 Ag4 Ag8 98.655(11) 3_666 . ?
Ag3 Ag4 Ag8 58.213(9) . . ?
Ag2 Ag4 Ag8 150.346(12) 3_666 . ?
S12 Ag5 S3 98.60(3) 3_666 . ?
S12 Ag5 S5B 90.81(18) 3_666 . ?
S3 Ag5 S5B 91.41(15) . . ?
S12 Ag5 S5 85.05(4) 3_666 . ?
S3 Ag5 S5 98.26(4) . . ?
S12 Ag5 S13 138.13(3) 3_666 3_666 ?
S3 Ag5 S13 121.62(3) . 3_666 ?
S5B Ag5 S13 98.7(2) . 3_666 ?
S5 Ag5 S13 98.99(4) . 3_666 ?
S12 Ag5 Pd1 110.24(2) 3_666 . ?
S3 Ag5 Pd1 110.79(2) . . ?
S5B Ag5 Pd1 145.78(19) . . ?
S5 Ag5 Pd1 143.91(4) . . ?
S13 Ag5 Pd1 47.675(17) 3_666 . ?
S12 Ag5 Ag4 90.22(2) 3_666 3_666 ?
S3 Ag5 Ag4 58.43(2) . 3_666 ?
S5 Ag5 Ag4 155.27(3) . 3_666 ?
S13 Ag5 Ag4 100.656(19) 3_666 3_666 ?
Pd1 Ag5 Ag4 60.039(7) . 3_666 ?
S12 Ag5 Ag1 83.49(2) 3_666 3_666 ?
S3 Ag5 Ag1 167.65(2) . 3_666 ?
S5 Ag5 Ag1 94.04(3) . 3_666 ?
S13 Ag5 Ag1 54.720(18) 3_666 3_666 ?
Pd1 Ag5 Ag1 57.434(7) . 3_666 ?
Ag4 Ag5 Ag1 109.553(11) 3_666 3_666 ?
S12 Ag5 Ag6 138.67(2) 3_666 . ?
S3 Ag5 Ag6 90.13(2) . . ?
S5B Ag5 Ag6 48.43(19) . . ?
S5 Ag5 Ag6 53.67(4) . . ?
S13 Ag5 Ag6 58.862(18) 3_666 . ?
Pd1 Ag5 Ag6 103.930(10) . . ?
Ag4 Ag5 Ag6 127.593(12) 3_666 . ?
Ag1 Ag5 Ag6 96.317(11) 3_666 . ?
S12 Ag5 Ag3 52.95(2) 3_666 3_666 ?
S3 Ag5 Ag3 110.71(2) . 3_666 ?
S5 Ag5 Ag3 130.97(3) . 3_666 ?
S13 Ag5 Ag3 98.187(19) 3_666 3_666 ?
Pd1 Ag5 Ag3 57.620(7) . 3_666 ?
Ag4 Ag5 Ag3 60.327(9) 3_666 3_666 ?
Ag1 Ag5 Ag3 60.921(9) 3_666 3_666 ?
Ag6 Ag5 Ag3 155.595(12) . 3_666 ?
S12 Ag5 Ag2 151.40(2) 3_666 . ?
S3 Ag5 Ag2 68.01(2) . . ?
S5B Ag5 Ag2 113.88(17) . . ?
S5 Ag5 Ag2 120.92(3) . . ?
S13 Ag5 Ag2 55.295(18) 3_666 . ?
Pd1 Ag5 Ag2 56.708(7) . . ?
Ag4 Ag5 Ag2 61.179(9) 3_666 . ?
Ag1 Ag5 Ag2 104.570(10) 3_666 . ?
Ag6 Ag5 Ag2 68.664(10) . . ?
Ag3 Ag5 Ag2 106.595(10) 3_666 . ?
S5B Ag6 S4 119.05(18) . . ?
S5B Ag6 S7 103.5(2) . . ?
S4 Ag6 S7 125.11(4) . . ?
S4 Ag6 S5 125.18(4) . . ?
S7 Ag6 S5 100.65(5) . . ?
S5B Ag6 S13 105.2(2) . 3_666 ?
S4 Ag6 S13 96.74(3) . 3_666 ?
S7 Ag6 S13 104.18(3) . 3_666 ?
S5 Ag6 S13 99.63(4) . 3_666 ?
S5B Ag6 Ag5 58.8(2) . . ?
S4 Ag6 Ag5 92.35(2) . . ?
S7 Ag6 Ag5 141.13(3) . . ?
S5 Ag6 Ag5 57.11(4) . . ?
S13 Ag6 Ag5 56.282(18) 3_666 . ?
S5B Ag6 Ag7 93.65(17) . . ?
S4 Ag6 Ag7 144.49(3) . . ?
S7 Ag6 Ag7 50.63(3) . . ?
S5 Ag6 Ag7 86.67(3) . . ?
S13 Ag6 Ag7 58.880(18) 3_666 . ?
Ag5 Ag6 Ag7 93.528(12) . . ?
S6B Ag7 S9 130.74(17) . . ?
S9 Ag7 S6 122.84(4) . . ?
S6B Ag7 S7 112.06(15) . . ?
S9 Ag7 S7 110.89(3) . . ?
S6 Ag7 S7 121.18(4) . . ?
S6B Ag7 Ag8 141.2(2) . . ?
S9 Ag7 Ag8 54.00(2) . . ?
S6 Ag7 Ag8 134.74(4) . . ?
S7 Ag7 Ag8 94.89(3) . . ?
S6B Ag7 Ag6 90.53(18) . . ?
S9 Ag7 Ag6 136.28(3) . . ?
S6 Ag7 Ag6 96.65(4) . . ?
S7 Ag7 Ag6 50.47(2) . . ?
Ag8 Ag7 Ag6 85.659(12) . . ?
S8 Ag8 S11 139.08(4) . . ?
S8 Ag8 S9 107.27(4) . . ?
S11 Ag8 S9 96.33(3) . . ?
S8 Ag8 S13 100.14(3) . 3_666 ?
S11 Ag8 S13 105.66(3) . 3_666 ?
S9 Ag8 S13 104.70(3) . 3_666 ?
S8 Ag8 Ag3 101.03(3) . . ?
S11 Ag8 Ag3 70.60(2) . . ?
S9 Ag8 Ag3 147.88(2) . . ?
S13 Ag8 Ag3 54.617(18) 3_666 . ?
S8 Ag8 Ag7 92.02(3) . . ?
S11 Ag8 Ag7 128.36(2) . . ?
S9 Ag8 Ag7 50.51(2) . . ?
S13 Ag8 Ag7 60.071(18) 3_666 . ?
Ag3 Ag8 Ag7 114.633(13) . . ?
S8 Ag8 Ag4 153.07(3) . . ?
S11 Ag8 Ag4 54.58(2) . . ?
S9 Ag8 Ag4 90.49(2) . . ?
S13 Ag8 Ag4 54.868(18) 3_666 . ?
Ag3 Ag8 Ag4 57.807(9) . . ?
Ag7 Ag8 Ag4 83.741(11) . . ?
S13 Pd1 S13 180.00(4) 3_666 . ?
S13 Pd1 Ag1 61.76(2) 3_666 3_666 ?
S13 Pd1 Ag1 118.24(2) . 3_666 ?
S13 Pd1 Ag1 118.24(2) 3_666 . ?
S13 Pd1 Ag1 61.76(2) . . ?
Ag1 Pd1 Ag1 180.0 3_666 . ?
S13 Pd1 Ag2 63.56(2) 3_666 . ?
S13 Pd1 Ag2 116.44(2) . . ?
Ag1 Pd1 Ag2 116.970(9) 3_666 . ?
Ag1 Pd1 Ag2 63.030(9) . . ?
S13 Pd1 Ag2 116.44(2) 3_666 3_666 ?
S13 Pd1 Ag2 63.56(2) . 3_666 ?
Ag1 Pd1 Ag2 63.028(9) 3_666 3_666 ?
Ag1 Pd1 Ag2 116.972(9) . 3_666 ?
Ag2 Pd1 Ag2 180.0 . 3_666 ?
S13 Pd1 Ag3 117.54(2) 3_666 3_666 ?
S13 Pd1 Ag3 62.46(2) . 3_666 ?
Ag1 Pd1 Ag3 65.434(8) 3_666 3_666 ?
Ag1 Pd1 Ag3 114.566(8) . 3_666 ?
Ag2 Pd1 Ag3 119.934(8) . 3_666 ?
Ag2 Pd1 Ag3 60.066(8) 3_666 3_666 ?
S13 Pd1 Ag3 62.46(2) 3_666 . ?
S13 Pd1 Ag3 117.54(2) . . ?
Ag1 Pd1 Ag3 114.565(8) 3_666 . ?
Ag1 Pd1 Ag3 65.435(8) . . ?
Ag2 Pd1 Ag3 60.066(8) . . ?
Ag2 Pd1 Ag3 119.934(8) 3_666 . ?
Ag3 Pd1 Ag3 180.0 3_666 . ?
S13 Pd1 Ag5 116.15(2) 3_666 3_666 ?
S13 Pd1 Ag5 63.85(2) . 3_666 ?
Ag1 Pd1 Ag5 116.291(8) 3_666 3_666 ?
Ag1 Pd1 Ag5 63.709(8) . 3_666 ?
Ag2 Pd1 Ag5 114.195(8) . 3_666 ?
Ag2 Pd1 Ag5 65.806(8) 3_666 3_666 ?
Ag3 Pd1 Ag5 115.541(8) 3_666 3_666 ?
Ag3 Pd1 Ag5 64.459(8) . 3_666 ?
S13 Pd1 Ag5 63.85(2) 3_666 . ?
S13 Pd1 Ag5 116.15(2) . . ?
Ag1 Pd1 Ag5 63.710(8) 3_666 . ?
Ag1 Pd1 Ag5 116.290(8) . . ?
Ag2 Pd1 Ag5 65.805(8) . . ?
Ag2 Pd1 Ag5 114.194(8) 3_666 . ?
Ag3 Pd1 Ag5 64.458(8) 3_666 . ?
Ag3 Pd1 Ag5 115.541(8) . . ?
Ag5 Pd1 Ag5 180.0 3_666 . ?
S13 Pd1 Ag4 63.92(2) 3_666 . ?
S13 Pd1 Ag4 116.08(2) . . ?
Ag1 Pd1 Ag4 63.380(8) 3_666 . ?
Ag1 Pd1 Ag4 116.620(8) . . ?
Ag2 Pd1 Ag4 115.031(8) . . ?
Ag2 Pd1 Ag4 64.968(8) 3_666 . ?
Ag3 Pd1 Ag4 116.723(7) 3_666 . ?
Ag3 Pd1 Ag4 63.277(7) . . ?
Ag5 Pd1 Ag4 62.135(8) 3_666 . ?
Ag5 Pd1 Ag4 117.867(8) . . ?
S13 Pd1 Ag4 116.08(2) 3_666 3_666 ?
S13 Pd1 Ag4 63.92(2) . 3_666 ?
Ag1 Pd1 Ag4 116.622(8) 3_666 3_666 ?
Ag1 Pd1 Ag4 63.378(8) . 3_666 ?
Ag2 Pd1 Ag4 64.969(8) . 3_666 ?
Ag2 Pd1 Ag4 115.032(8) 3_666 3_666 ?
Ag3 Pd1 Ag4 63.278(7) 3_666 3_666 ?
Ag3 Pd1 Ag4 116.723(7) . 3_666 ?
Ag5 Pd1 Ag4 117.864(8) 3_666 3_666 ?
Ag5 Pd1 Ag4 62.135(8) . 3_666 ?
Ag4 Pd1 Ag4 180.0 . 3_666 ?
P1 S1 Ag1 110.97(5) . . ?
P1 S1 Ag2 95.34(5) . . ?
Ag1 S1 Ag2 70.89(2) . . ?
P1 S2 Ag3 97.54(5) . . ?
P2 S3 Ag5 111.77(5) . . ?
P2 S3 Ag4 126.00(5) . 3_666 ?
Ag5 S3 Ag4 67.50(2) . 3_666 ?
P2 S4 Ag6 106.60(5) . . ?
P2 S4 Ag2 86.58(4) . . ?
Ag6 S4 Ag2 85.27(3) . . ?
P3 S5 Ag6 110.57(8) . . ?
P3 S5 Ag5 110.53(8) . . ?
Ag6 S5 Ag5 69.22(4) . . ?
P3 S6 Ag7 98.15(8) . . ?
P3 S6 Ag1 113.57(8) . 3_666 ?
Ag7 S6 Ag1 90.12(6) . 3_666 ?
P3B S5B Ag6 104.0(4) . . ?
P3B S5B Ag5 110.6(4) . . ?
Ag6 S5B Ag5 72.7(2) . . ?
P3B S6B Ag7 97.2(4) . . ?
Ag7 S6B Ag1 85.4(3) . 3_666 ?
P4 S7 Ag6 107.68(6) . . ?
P4 S7 Ag7 102.79(5) . . ?
Ag6 S7 Ag7 78.90(3) . . ?
P4 S8 Ag8 107.12(6) . . ?
P5 S9 Ag7 104.56(5) . . ?
P5 S9 Ag8 110.68(5) . . ?
Ag7 S9 Ag8 75.49(3) . . ?
P5 S10 Ag4 108.15(4) . . ?
P6 S11 Ag8 118.29(5) . . ?
P6 S11 Ag4 110.23(5) . . ?
Ag8 S11 Ag4 75.50(3) . . ?
P6 S12 Ag3 87.23(4) . . ?
P6 S12 Ag5 117.31(5) . 3_666 ?
Ag3 S12 Ag5 72.31(2) . 3_666 ?
Pd1 S13 Ag1 69.24(2) . . ?
Pd1 S13 Ag3 69.30(2) . 3_666 ?
Ag1 S13 Ag3 125.82(3) . 3_666 ?
Pd1 S13 Ag2 68.29(2) . 3_666 ?
Ag1 S13 Ag2 126.89(3) . 3_666 ?
Ag3 S13 Ag2 63.15(2) 3_666 3_666 ?
Pd1 S13 Ag5 68.48(2) . 3_666 ?
Ag1 S13 Ag5 67.18(2) . 3_666 ?
Ag3 S13 Ag5 124.38(3) 3_666 3_666 ?
Ag2 S13 Ag5 68.57(2) 3_666 3_666 ?
Pd1 S13 Ag4 69.44(2) . 3_666 ?
Ag1 S13 Ag4 67.04(2) . 3_666 ?
Ag3 S13 Ag4 66.73(2) 3_666 3_666 ?
Ag2 S13 Ag4 122.65(3) 3_666 3_666 ?
Ag5 S13 Ag4 125.84(3) 3_666 3_666 ?
Pd1 S13 Ag8 128.59(3) . 3_666 ?
Ag1 S13 Ag8 119.33(3) . 3_666 ?
Ag3 S13 Ag8 66.76(2) 3_666 3_666 ?
Ag2 S13 Ag8 111.73(3) 3_666 3_666 ?
Ag5 S13 Ag8 162.53(3) 3_666 3_666 ?
Ag4 S13 Ag8 69.65(2) 3_666 3_666 ?
Pd1 S13 Ag6 128.89(3) . 3_666 ?
Ag1 S13 Ag6 108.86(3) . 3_666 ?
Ag3 S13 Ag6 124.10(3) 3_666 3_666 ?
Ag2 S13 Ag6 76.21(2) 3_666 3_666 ?
Ag5 S13 Ag6 64.85(2) 3_666 3_666 ?
Ag4 S13 Ag6 159.85(3) 3_666 3_666 ?
Ag8 S13 Ag6 97.92(3) 3_666 3_666 ?
O2 P1 O1 99.81(16) . . ?
O2 P1 S2 114.07(12) . . ?
O1 P1 S2 111.57(14) . . ?
O2 P1 S1 106.42(13) . . ?
O1 P1 S1 107.46(12) . . ?
S2 P1 S1 116.08(6) . . ?
O3 P2 O4 101.70(16) . . ?
O3 P2 S4 104.34(12) . . ?
O4 P2 S4 111.38(12) . . ?
O3 P2 S3 111.95(12) . . ?
O4 P2 S3 108.65(12) . . ?
S4 P2 S3 117.64(6) . . ?
O6 P3 O5 106.9(2) . . ?
O6 P3 S5 110.46(15) . . ?
O5 P3 S5 105.19(16) . . ?
O6 P3 S6 104.30(15) . . ?
O5 P3 S6 110.20(15) . . ?
S5 P3 S6 119.27(10) . . ?
O6B P3B O5B 97.3(9) . . ?
O6B P3B S6B 110.3(7) . . ?
O5B P3B S6B 111.0(7) . . ?
O6B P3B S5B 111.3(6) . . ?
O5B P3B S5B 106.5(7) . . ?
S6B P3B S5B 118.3(5) . . ?
O8 P4 O7 100.97(16) . . ?
O8 P4 S8 110.09(13) . . ?
O7 P4 S8 109.67(16) . . ?
O8 P4 S7 109.36(14) . . ?
O7 P4 S7 106.73(14) . . ?
S8 P4 S7 118.53(6) . . ?
O10 P5 O9 101.33(15) . . ?
O10 P5 S10 113.60(12) . . ?
O9 P5 S10 108.39(12) . . ?
O10 P5 S9 103.94(11) . . ?
O9 P5 S9 108.65(12) . . ?
S10 P5 S9 119.37(6) . . ?
O12 P6 O11 99.84(19) . . ?
O12 P6 S12 111.23(13) . . ?
O11 P6 S12 103.66(12) . . ?
O12 P6 S11 109.41(15) . . ?
O11 P6 S11 112.52(13) . . ?
S12 P6 S11 118.50(6) . . ?
C1 O1 P1 123.6(3) . . ?
C4B O2 P1 129.7(5) . . ?
C4 O2 P1 117.3(4) . . ?
C7 O3 P2 125.0(3) . . ?
C10 O4 P2 122.6(2) . . ?
C13 O5 P3 124.1(4) . . ?
C16 O6 P3 127.7(4) . . ?
C13B O5B P3B 125.9(14) . . ?
C16B O6B P3B 156.0(18) . . ?
C19 O7 P4 121.0(3) . . ?
C22 O8 P4 122.7(3) . . ?
C25 O9 P5 120.8(2) . . ?
C28 O10 P5 123.1(3) . . ?
C31 O11 P6 124.5(3) . . ?
C34 O12 P6 125.0(7) . . ?
C34B O12 P6 125.8(12) . . ?
O1 C1 C2 109.1(4) . . ?
O1 C1 C3 105.9(5) . . ?
C2 C1 C3 112.2(5) . . ?
O2 C4 C6 99.2(8) . . ?
O2 C4 C5 114.5(7) . . ?
C6 C4 C5 113.3(11) . . ?
O2 C4B C5B 111.6(7) . . ?
O2 C4B C6B 108.4(10) . . ?
C5B C4B C6B 111.9(9) . . ?
O3 C7 C9 105.6(4) . . ?
O3 C7 C8 109.7(4) . . ?
C9 C7 C8 113.4(4) . . ?
O4 C10 C11 108.6(4) . . ?
O4 C10 C12 106.0(4) . . ?
C11 C10 C12 113.0(4) . . ?
C15 C13 O5 110.6(6) . . ?
C15 C13 C14 114.3(7) . . ?
O5 C13 C14 106.5(5) . . ?
O6 C16 C17 106.6(6) . . ?
O6 C16 C18 109.9(7) . . ?
C17 C16 C18 112.6(7) . . ?
C15B C13B O5B 110(2) . . ?
C15B C13B C14B 114(3) . . ?
O5B C13B C14B 105.4(18) . . ?
O6B C16B C18B 113(3) . . ?
O6B C16B C17B 113(3) . . ?
C18B C16B C17B 128(3) . . ?
O7 C19 C21 107.4(4) . . ?
O7 C19 C20 107.0(4) . . ?
C21 C19 C20 114.4(5) . . ?
C23 C22 O8 108.7(5) . . ?
C23 C22 C24 108.0(6) . . ?
O8 C22 C24 104.5(6) . . ?
O9 C25 C27 109.2(4) . . ?
O9 C25 C26 106.4(4) . . ?
C27 C25 C26 112.3(4) . . ?
C30 C28 O10 114.6(4) . . ?
C30 C28 C29 113.0(5) . . ?
O10 C28 C29 106.3(4) . . ?
O11 C31 C32 106.5(3) . . ?
O11 C31 C33 106.1(4) . . ?
C32 C31 C33 113.9(4) . . ?
O12 C34 C36 114.9(8) . . ?
O12 C34 C35 108.0(9) . . ?
C36 C34 C35 112.3(9) . . ?
O12 C34B C36B 102.1(15) . . ?
O12 C34B C35B 102.4(12) . . ?
C36B C34B C35B 118(2) . . ?
Cl1 C37 Cl2 114.5(4) . . ?
Cl2 C37 Cl1B 104.7(5) . . ?

loop_
_geom_bond_atom_site_label_1
_geom_bond_atom_site_label_2
_geom_bond_distance
_geom_bond_site_symmetry_2
_geom_bond_publ_flag
Ag1 S1 2.5451(10) . ?
Ag1 S6 2.5653(17) 3_666 ?
Ag1 S13 2.6799(9) . ?
Ag1 S6B 2.792(9) 3_666 ?
Ag1 Pd1 2.8443(3) . ?
Ag1 Ag2 2.9835(4) . ?
Ag1 Ag5 3.0258(4) 3_666 ?
Ag1 Ag4 3.0487(4) 3_666 ?
Ag1 Ag3 3.0935(4) . ?
Ag2 S1 2.5992(10) . ?
Ag2 S4 2.6109(10) . ?
Ag2 S13 2.7593(9) 3_666 ?
Ag2 Pd1 2.8632(3) . ?
Ag2 Ag3 2.8739(4) . ?
Ag2 Ag5 3.1244(4) . ?
Ag2 Ag4 3.1266(4) 3_666 ?
Ag3 S2 2.5733(10) . ?
Ag3 S12 2.5764(10) . ?
Ag3 S13 2.7287(9) 3_666 ?
Ag3 Pd1 2.8789(3) . ?
Ag3 Ag4 3.0617(4) . ?
Ag3 Ag8 3.0753(4) . ?
Ag3 Ag5 3.0758(4) 3_666 ?
Ag4 S10 2.5815(9) . ?
Ag4 S11 2.7368(10) . ?
Ag4 S3 2.7821(9) 3_666 ?
Ag4 S13 2.8360(9) 3_666 ?
Ag4 Pd1 2.9565(3) . ?
Ag4 Ag5 3.0168(4) 3_666 ?
Ag4 Ag8 3.2513(4) . ?
Ag5 S12 2.6362(9) 3_666 ?
Ag5 S3 2.6445(9) . ?
Ag5 S5B 2.718(10) . ?
Ag5 S5 2.7243(19) . ?
Ag5 S13 2.7871(9) 3_666 ?
Ag5 Pd1 2.8885(3) . ?
Ag5 Ag6 3.0332(4) . ?
Ag6 S5B 2.377(9) . ?
Ag6 S4 2.5165(11) . ?
Ag6 S7 2.5301(10) . ?
Ag6 S5 2.6134(17) . ?
Ag6 S13 2.8680(9) 3_666 ?
Ag6 Ag7 3.2192(5) . ?
Ag7 S6B 2.491(10) . ?
Ag7 S9 2.4970(9) . ?
Ag7 S6 2.503(2) . ?
Ag7 S7 2.5360(12) . ?
Ag7 Ag8 3.1323(4) . ?
Ag8 S8 2.5078(11) . ?
Ag8 S11 2.5692(10) . ?
Ag8 S9 2.6174(10) . ?
Ag8 S13 2.8574(9) 3_666 ?
Pd1 S13 2.2956(8) 3_666 ?
Pd1 S13 2.2957(8) . ?
Cl1 C37 1.760(9) . ?
Cl1B C37 1.874(10) . ?
Cl2 C37 1.778(9) . ?
S1 P1 2.0218(13) . ?
S2 P1 1.9754(15) . ?
S3 P2 2.0084(13) . ?
S4 P2 2.0078(14) . ?
S5 P3 2.0024(18) . ?
S6 P3 2.0078(17) . ?
S5B P3B 2.013(9) . ?
S6B P3B 2.002(8) . ?
S7 P4 2.0264(16) . ?
S8 P4 1.9727(16) . ?
S9 P5 2.0129(14) . ?
S10 P5 1.9847(13) . ?
S11 P6 2.0053(13) . ?
S12 P6 1.9966(13) . ?
P1 O2 1.577(3) . ?
P1 O1 1.588(3) . ?
P2 O3 1.576(3) . ?
P2 O4 1.586(3) . ?
P3 O6 1.562(4) . ?
P3 O5 1.589(4) . ?
P3B O6B 1.561(11) . ?
P3B O5B 1.566(13) . ?
P4 O8 1.578(3) . ?
P4 O7 1.592(3) . ?
P5 O10 1.579(3) . ?
P5 O9 1.590(3) . ?
P6 O12 1.571(3) . ?
P6 O11 1.575(3) . ?
O1 C1 1.460(6) . ?
O2 C4B 1.461(8) . ?
O2 C4 1.504(8) . ?
O3 C7 1.471(5) . ?
O4 C10 1.472(6) . ?
O5 C13 1.475(6) . ?
O6 C16 1.439(7) . ?
O5B C13B 1.482(16) . ?
O6B C16B 1.417(18) . ?
O7 C19 1.464(5) . ?
O8 C22 1.466(6) . ?
O9 C25 1.464(5) . ?
O10 C28 1.466(5) . ?
O11 C31 1.462(5) . ?
O12 C34 1.433(9) . ?
O12 C34B 1.437(14) . ?
C1 C2 1.492(9) . ?
C1 C3 1.507(7) . ?
C4 C6 1.514(13) . ?
C4 C5 1.520(12) . ?
C4B C5B 1.483(11) . ?
C4B C6B 1.519(13) . ?
C7 C9 1.502(7) . ?
C7 C8 1.517(7) . ?
C10 C11 1.502(6) . ?
C10 C12 1.511(7) . ?
C13 C15 1.470(12) . ?
C13 C14 1.486(10) . ?
C16 C17 1.501(9) . ?
C16 C18 1.503(9) . ?
C13B C15B 1.48(2) . ?
C13B C14B 1.49(2) . ?
C16B C18B 1.483(19) . ?
C16B C17B 1.488(19) . ?
C19 C21 1.511(8) . ?
C19 C20 1.512(7) . ?
C22 C23 1.423(9) . ?
C22 C24 1.589(10) . ?
C25 C27 1.500(7) . ?
C25 C26 1.504(7) . ?
C28 C30 1.449(7) . ?
C28 C29 1.527(7) . ?
C31 C32 1.498(7) . ?
C31 C33 1.514(6) . ?
C34 C36 1.467(12) . ?
C34 C35 1.532(13) . ?
C34B C36B 1.44(2) . ?
C34B C35B 1.538(16) . ?
